data_4104566
loop_
_publ_author_name
'Wesley H. Bernskoetter'
'Susan Kloek Hanson'
'Sara K. Buzak'
'Zoe Davis'
'Peter S. White'
'Rodney Swartz'
'Karen I. Goldberg'
'Maurice Brookhart'

_publ_contact_author_address
;
Department of Chemistry, BOX 351700
University of Washington
Seattle, WA 98195
USA
;
_publ_contact_author_email wernerka@u.washington.edu
_publ_contact_author_name 'Werner Kaminsky'
_publ_section_title
;
 Investigations of Iridium-Mediated Reversible C-H Bond Cleavage:
 Characterization of a 16-Electron Iridium(III) Methyl Hydride Complex
;
_journal_name_full 'Journal of the American Chemical Society'
_journal_page_first 8603
_journal_page_last 8613
_journal_paper_doi 10.1021/ja901706b
_journal_volume 131
_journal_year 2009
_chemical_formula_moiety 'C27 H44 Ir N O2 P2'
_chemical_formula_sum 'C27 H44 Ir N O2 P2'
_chemical_formula_weight 668.79
_chemical_name_common EJK-I-18
_chemical_name_systematic EJK-I-18
_space_group_IT_number 2
_symmetry_cell_setting triclinic
_symmetry_Int_Tables_number 2
_symmetry_space_group_name_Hall '-P 1'
_symmetry_space_group_name_H-M 'P -1'
_atom_sites_solution_hydrogens geom
_atom_sites_solution_primary direct
_atom_sites_solution_secondary difmap
_audit_creation_method SHELXL-97
_cell_angle_alpha 92.182(6)
_cell_angle_beta 98.874(6)
_cell_angle_gamma 110.226(2)
_cell_formula_units_Z 2
_cell_length_a 8.3103(4)
_cell_length_b 10.6257(8)
_cell_length_c 17.3126(14)
_cell_measurement_reflns_used 6626
_cell_measurement_temperature 130(2)
_cell_measurement_theta_max 20
_cell_measurement_theta_min 3
_cell_volume 1410.41(17)
_computing_cell_refinement 'HKL Scalepack (Otwinowski & Minor 1997)'
_computing_data_collection KappaCCD
_computing_data_reduction 'HKL Scalepack (Otwinowski & Minor 1997)'
_computing_molecular_graphics 'maXus, Zortep'
_computing_publication_material 'SHELXL-97 (Sheldrick, 1997)'
_computing_structure_refinement 'SHELXL-97 (Sheldrick, 1997)'
_computing_structure_solution 'SHELXS-97 (Sheldrick, 1990)'
_diffrn_ambient_temperature 130(2)
_diffrn_measured_fraction_theta_full 0.992
_diffrn_measured_fraction_theta_max 0.853
_diffrn_measurement_device_type 'Nonius KappaCCD'
_diffrn_measurement_method '\f and \w scans'
_diffrn_radiation_monochromator graphite
_diffrn_radiation_source 'fine-focus sealed tube'
_diffrn_radiation_type MoK\a
_diffrn_radiation_wavelength 0.71073
_diffrn_reflns_av_R_equivalents 0.0777
_diffrn_reflns_av_sigmaI/netI 0.1084
_diffrn_reflns_limit_h_max 11
_diffrn_reflns_limit_h_min -10
_diffrn_reflns_limit_k_max 14
_diffrn_reflns_limit_k_min -13
_diffrn_reflns_limit_l_max 18
_diffrn_reflns_limit_l_min -24
_diffrn_reflns_number 10830
_diffrn_reflns_theta_full 25.00
_diffrn_reflns_theta_max 29.84
_diffrn_reflns_theta_min 2.05
_exptl_absorpt_coefficient_mu 4.870
_exptl_absorpt_correction_T_max 0.6143
_exptl_absorpt_correction_T_min 0.3403
_exptl_absorpt_correction_type multi-scan
_exptl_absorpt_process_details HKL2000
_exptl_crystal_colour Red
_exptl_crystal_density_diffrn 1.575
_exptl_crystal_description Prism
_exptl_crystal_F_000 672.0
_exptl_crystal_size_max 0.24
_exptl_crystal_size_mid 0.24
_exptl_crystal_size_min 0.10
_refine_diff_density_max 5.869
_refine_diff_density_min -4.484
_refine_diff_density_rms 0.332
_refine_ls_extinction_method none
_refine_ls_goodness_of_fit_ref 1.027
_refine_ls_hydrogen_treatment constr
_refine_ls_matrix_type full
_refine_ls_number_parameters 310
_refine_ls_number_reflns 6922
_refine_ls_number_restraints 0
_refine_ls_restrained_S_all 1.027
_refine_ls_R_factor_all 0.1030
_refine_ls_R_factor_gt 0.0782
_refine_ls_shift/su_max 0.001
_refine_ls_shift/su_mean 0.000
_refine_ls_structure_factor_coef Fsqd
_refine_ls_weighting_details 'calc w=1/[\s^2^(Fo^2^)+(0.1382P)^2^+0.0000P] where P=(Fo^2^+2Fc^2^)/3'
_refine_ls_weighting_scheme calc
_refine_ls_wR_factor_gt 0.1908
_refine_ls_wR_factor_ref 0.2107
_reflns_number_gt 5281
_reflns_number_total 6922
_reflns_threshold_expression >2sigma(I)
_cod_data_source_file ja901706b_si_003.cif
_cod_data_source_block shelxl
_cod_database_code 4104566

loop_
_symmetry_equiv_pos_as_xyz
'x, y, z'
'-x, -y, -z'

loop_
_atom_site_label
_atom_site_type_symbol
_atom_site_fract_x
_atom_site_fract_y
_atom_site_fract_z
_atom_site_U_iso_or_equiv
_atom_site_adp_type
_atom_site_occupancy
_atom_site_symmetry_multiplicity
_atom_site_calc_flag
_atom_site_refinement_flags
Ir1 Ir 0.68652(5) 0.45592(4) 0.75285(2) 0.02599(16) Uani 1 1 d .
P1 P 0.7146(4) 0.6436(3) 0.82657(15) 0.0289(5) Uani 1 1 d .
P2 P 0.6840(3) 0.3229(3) 0.65044(15) 0.0268(5) Uani 1 1 d .
O1 O 0.8443(10) 0.7660(7) 0.7812(4) 0.0319(16) Uani 1 1 d .
O2 O 0.8204(9) 0.4299(7) 0.5994(4) 0.0308(15) Uani 1 1 d .
N1 N 0.8337(10) 0.5965(8) 0.6909(5) 0.0231(16) Uani 1 1 d .
C1 C 0.8502(16) 0.6880(11) 0.9270(6) 0.035(2) Uani 1 1 d .
C2 C 0.9261(16) 0.8395(12) 0.9558(7) 0.040(3) Uani 1 1 d .
H2A H 1.0026 0.8536 1.0069 0.047 Uiso 1 1 calc R
H2B H 0.8308 0.8718 0.9610 0.047 Uiso 1 1 calc R
H2C H 0.9930 0.8895 0.9178 0.047 Uiso 1 1 calc R
C3 C 0.7437(17) 0.6064(13) 0.9853(7) 0.044(3) Uani 1 1 d .
H3A H 0.8218 0.6098 1.0345 0.053 Uiso 1 1 calc R
H3B H 0.6847 0.5126 0.9628 0.053 Uiso 1 1 calc R
H3C H 0.6568 0.6449 0.9957 0.053 Uiso 1 1 calc R
C4 C 1.0029(15) 0.6410(12) 0.9200(7) 0.041(3) Uani 1 1 d .
H4A H 1.0743 0.6506 0.9721 0.049 Uiso 1 1 calc R
H4B H 1.0744 0.6960 0.8850 0.049 Uiso 1 1 calc R
H4C H 0.9576 0.5462 0.8985 0.049 Uiso 1 1 calc R
C5 C 0.5194(16) 0.6953(12) 0.8168(7) 0.036(2) Uani 1 1 d .
C6 C 0.3760(16) 0.5861(13) 0.8477(9) 0.047(3) Uani 1 1 d .
H6A H 0.2634 0.5955 0.8296 0.057 Uiso 1 1 calc R
H6B H 0.4010 0.5959 0.9053 0.057 Uiso 1 1 calc R
H6C H 0.3717 0.4970 0.8282 0.057 Uiso 1 1 calc R
C7 C 0.5496(18) 0.8324(14) 0.8552(8) 0.047(3) Uani 1 1 d .
H7A H 0.4519 0.8606 0.8349 0.056 Uiso 1 1 calc R
H7B H 0.6579 0.8971 0.8437 0.056 Uiso 1 1 calc R
H7C H 0.5586 0.8292 0.9122 0.056 Uiso 1 1 calc R
C8 C 0.4608(18) 0.6928(14) 0.7269(7) 0.049(3) Uani 1 1 d .
H8A H 0.3540 0.7139 0.7170 0.059 Uiso 1 1 calc R
H8B H 0.4384 0.6030 0.7013 0.059 Uiso 1 1 calc R
H8C H 0.5529 0.7598 0.7055 0.059 Uiso 1 1 calc R
C9 C 0.9013(15) 0.7318(10) 0.7175(6) 0.033(2) Uani 1 1 d .
C10 C 1.0134(15) 0.8306(10) 0.6798(6) 0.034(2) Uani 1 1 d .
H10 H 1.0541 0.9234 0.6986 0.041 Uiso 1 1 calc R
C11 C 1.0626(16) 0.7861(11) 0.6130(6) 0.036(2) Uani 1 1 d .
H11 H 1.1420 0.8493 0.5867 0.044 Uiso 1 1 calc R
C12 C 0.9984(13) 0.6544(11) 0.5856(6) 0.033(2) Uani 1 1 d .
H12 H 1.0287 0.6254 0.5392 0.040 Uiso 1 1 calc R
C13 C 0.8881(14) 0.5620(10) 0.6259(6) 0.029(2) Uani 1 1 d .
C14 C 0.7940(15) 0.1964(12) 0.6624(6) 0.033(2) Uani 1 1 d .
C15 C 0.9742(16) 0.2794(13) 0.7165(8) 0.044(3) Uani 1 1 d .
H15A H 1.0316 0.2176 0.7363 0.053 Uiso 1 1 calc R
H15B H 0.9543 0.3288 0.7608 0.053 Uiso 1 1 calc R
H15C H 1.0485 0.3432 0.6859 0.053 Uiso 1 1 calc R
C16 C 0.6946(17) 0.0845(12) 0.7075(7) 0.039(3) Uani 1 1 d .
H16A H 0.7740 0.0435 0.7343 0.047 Uiso 1 1 calc R
H16B H 0.6006 0.0160 0.6710 0.047 Uiso 1 1 calc R
H16C H 0.6449 0.1218 0.7465 0.047 Uiso 1 1 calc R
C17 C 0.8269(19) 0.1399(13) 0.5872(7) 0.045(3) Uani 1 1 d .
H17A H 0.8689 0.0657 0.5981 0.054 Uiso 1 1 calc R
H17B H 0.9147 0.2110 0.5660 0.054 Uiso 1 1 calc R
H17C H 0.7182 0.1064 0.5487 0.054 Uiso 1 1 calc R
C18 C 0.4856(14) 0.2612(10) 0.5725(6) 0.031(2) Uani 1 1 d .
C19 C 0.3577(15) 0.1315(13) 0.5914(7) 0.042(3) Uani 1 1 d .
H19A H 0.2475 0.1080 0.5543 0.051 Uiso 1 1 calc R
H19B H 0.3372 0.1426 0.6450 0.051 Uiso 1 1 calc R
H19C H 0.4052 0.0595 0.5870 0.051 Uiso 1 1 calc R
C20 C 0.5186(16) 0.2444(12) 0.4879(6) 0.039(3) Uani 1 1 d .
H20A H 0.4068 0.2050 0.4519 0.047 Uiso 1 1 calc R
H20B H 0.5857 0.1849 0.4858 0.047 Uiso 1 1 calc R
H20C H 0.5843 0.3327 0.4724 0.047 Uiso 1 1 calc R
C21 C 0.4004(17) 0.3677(14) 0.5747(7) 0.046(3) Uani 1 1 d .
H21A H 0.2961 0.3414 0.5337 0.055 Uiso 1 1 calc R
H21B H 0.4830 0.4550 0.5655 0.055 Uiso 1 1 calc R
H21C H 0.3676 0.3750 0.6262 0.055 Uiso 1 1 calc R
C22 C 0.5569(16) 0.3106(11) 0.8187(6) 0.034(2) Uani 1 1 d .
C23 C 0.6482(14) 0.2668(11) 0.8813(6) 0.032(2) Uani 1 1 d .
H23 H 0.7712 0.3097 0.8943 0.039 Uiso 1 1 calc R
C24 C 0.5670(15) 0.1645(11) 0.9247(6) 0.032(2) Uani 1 1 d .
H24 H 0.6351 0.1377 0.9655 0.038 Uiso 1 1 calc R
C25 C 0.3867(14) 0.1002(11) 0.9093(6) 0.033(2) Uani 1 1 d .
H25 H 0.3300 0.0296 0.9387 0.040 Uiso 1 1 calc R
C26 C 0.2913(15) 0.1435(12) 0.8486(7) 0.037(2) Uani 1 1 d .
H26 H 0.1678 0.1039 0.8370 0.045 Uiso 1 1 calc R
C27 C 0.3794(15) 0.2445(10) 0.8057(6) 0.031(2) Uani 1 1 d .
H27 H 0.3117 0.2700 0.7642 0.038 Uiso 1 1 calc R

loop_
_atom_site_aniso_label
_atom_site_aniso_U_11
_atom_site_aniso_U_22
_atom_site_aniso_U_33
_atom_site_aniso_U_23
_atom_site_aniso_U_13
_atom_site_aniso_U_12
Ir1 0.0276(2) 0.0200(2) 0.0301(2) -0.00122(14) 0.00653(15) 0.00792(15)
P1 0.0326(14) 0.0237(13) 0.0315(12) -0.0008(10) 0.0095(10) 0.0101(11)
P2 0.0264(13) 0.0235(13) 0.0304(12) -0.0005(10) 0.0057(10) 0.0089(10)
O1 0.035(4) 0.019(3) 0.036(4) -0.004(3) 0.018(3) -0.002(3)
O2 0.032(4) 0.019(3) 0.037(4) -0.008(3) 0.006(3) 0.005(3)
N1 0.011(3) 0.013(4) 0.038(4) -0.008(3) 0.005(3) -0.004(3)
C1 0.049(7) 0.027(5) 0.029(5) -0.006(4) 0.010(4) 0.012(5)
C2 0.041(6) 0.029(6) 0.039(6) -0.010(4) 0.011(5) 0.001(5)
C3 0.052(8) 0.041(7) 0.035(6) -0.001(5) 0.012(5) 0.012(6)
C4 0.039(6) 0.034(6) 0.049(6) -0.015(5) 0.006(5) 0.014(5)
C5 0.050(7) 0.030(6) 0.043(6) 0.003(5) 0.020(5) 0.028(5)
C6 0.037(6) 0.036(7) 0.079(9) 0.009(6) 0.017(6) 0.021(5)
C7 0.055(8) 0.049(8) 0.048(7) 0.011(6) 0.018(6) 0.029(6)
C8 0.058(8) 0.044(7) 0.055(7) -0.007(6) -0.002(6) 0.037(7)
C9 0.048(6) 0.018(5) 0.030(5) -0.006(4) 0.008(4) 0.008(4)
C10 0.046(6) 0.015(5) 0.034(5) -0.002(4) 0.012(4) -0.001(4)
C11 0.041(6) 0.027(5) 0.032(5) -0.003(4) 0.009(4) 0.001(5)
C12 0.025(5) 0.034(6) 0.042(5) 0.006(5) 0.018(4) 0.006(4)
C13 0.034(5) 0.022(5) 0.029(5) 0.001(4) 0.001(4) 0.009(4)
C14 0.037(6) 0.032(6) 0.035(5) 0.004(4) 0.013(4) 0.014(5)
C15 0.037(6) 0.042(7) 0.055(7) 0.000(6) 0.003(5) 0.019(5)
C16 0.054(7) 0.033(6) 0.043(6) 0.008(5) 0.019(5) 0.025(5)
C17 0.066(8) 0.041(7) 0.048(6) 0.011(5) 0.032(6) 0.033(6)
C18 0.032(5) 0.019(5) 0.031(5) -0.004(4) 0.000(4) -0.002(4)
C19 0.034(6) 0.039(7) 0.050(6) 0.001(5) 0.008(5) 0.008(5)
C20 0.049(7) 0.030(6) 0.032(5) -0.007(4) 0.007(5) 0.007(5)
C21 0.043(7) 0.052(8) 0.046(6) -0.001(6) -0.001(5) 0.024(6)
C22 0.053(7) 0.020(5) 0.033(5) -0.001(4) 0.020(5) 0.015(5)
C23 0.032(5) 0.034(6) 0.031(5) 0.002(4) 0.010(4) 0.010(5)
C24 0.043(6) 0.026(5) 0.031(5) 0.008(4) 0.009(4) 0.017(5)
C25 0.037(6) 0.021(5) 0.041(5) 0.001(4) 0.014(4) 0.006(4)
C26 0.031(6) 0.027(6) 0.053(6) -0.002(5) 0.011(5) 0.009(5)
C27 0.045(6) 0.020(5) 0.030(5) -0.001(4) 0.011(4) 0.011(4)

loop_
_atom_type_symbol
_atom_type_description
_atom_type_scat_dispersion_real
_atom_type_scat_dispersion_imag
_atom_type_scat_source
C C 0.0033 0.0016 'International Tables Vol C Tables 4.2.6.8 and 6.1.1.4'
H H 0.0000 0.0000 'International Tables Vol C Tables 4.2.6.8 and 6.1.1.4'
Ir Ir -1.4442 7.9887 'International Tables Vol C Tables 4.2.6.8 and 6.1.1.4'
N N 0.0061 0.0033 'International Tables Vol C Tables 4.2.6.8 and 6.1.1.4'
O O 0.0106 0.0060 'International Tables Vol C Tables 4.2.6.8 and 6.1.1.4'
P P 0.1023 0.0942 'International Tables Vol C Tables 4.2.6.8 and 6.1.1.4'
Pt Pt -1.7033 8.3905 'International Tables Vol C Tables 4.2.6.8 and 6.1.1.4'
Os Os -1.2165 7.6030 'International Tables Vol C Tables 4.2.6.8 and 6.1.1.4'
Rh Rh -1.1178 0.9187 'International Tables Vol C Tables 4.2.6.8 and 6.1.1.4'

loop_
_geom_angle_atom_site_label_1
_geom_angle_atom_site_label_2
_geom_angle_atom_site_label_3
_geom_angle
N1 Ir1 C22 175.1(4)
N1 Ir1 P2 80.5(2)
C22 Ir1 P2 98.7(3)
N1 Ir1 P1 80.7(2)
C22 Ir1 P1 100.6(3)
P2 Ir1 P1 160.08(10)
O1 P1 C1 98.1(5)
O1 P1 C5 99.5(5)
C1 P1 C5 113.3(5)
O1 P1 Ir1 102.3(3)
C1 P1 Ir1 121.2(4)
C5 P1 Ir1 116.7(4)
O2 P2 C18 98.6(4)
O2 P2 C14 98.6(4)
C18 P2 C14 111.7(5)
O2 P2 Ir1 102.9(3)
C18 P2 Ir1 118.5(4)
C14 P2 Ir1 120.7(4)
C9 O1 P1 119.2(7)
C13 O2 P2 118.3(7)
C13 N1 C9 115.6(9)
C13 N1 Ir1 122.1(7)
C9 N1 Ir1 121.8(7)
C4 C1 C3 109.4(10)
C4 C1 C2 108.0(10)
C3 C1 C2 110.9(9)
C4 C1 P1 103.8(7)
C3 C1 P1 108.9(8)
C2 C1 P1 115.4(8)
C1 C2 H2A 109.5
C1 C2 H2B 109.5
H2A C2 H2B 109.5
C1 C2 H2C 109.5
H2A C2 H2C 109.5
H2B C2 H2C 109.5
C1 C3 H3A 109.5
C1 C3 H3B 109.5
H3A C3 H3B 109.5
C1 C3 H3C 109.5
H3A C3 H3C 109.5
H3B C3 H3C 109.5
C1 C4 H4A 109.5
C1 C4 H4B 109.5
H4A C4 H4B 109.5
C1 C4 H4C 109.5
H4A C4 H4C 109.5
H4B C4 H4C 109.5
C7 C5 C6 111.2(10)
C7 C5 C8 108.8(10)
C6 C5 C8 108.2(11)
C7 C5 P1 115.7(9)
C6 C5 P1 107.6(7)
C8 C5 P1 104.9(7)
C5 C6 H6A 109.5
C5 C6 H6B 109.5
H6A C6 H6B 109.5
C5 C6 H6C 109.5
H6A C6 H6C 109.5
H6B C6 H6C 109.5
C5 C7 H7A 109.5
C5 C7 H7B 109.5
H7A C7 H7B 109.5
C5 C7 H7C 109.5
H7A C7 H7C 109.5
H7B C7 H7C 109.5
C5 C8 H8A 109.5
C5 C8 H8B 109.5
H8A C8 H8B 109.5
C5 C8 H8C 109.5
H8A C8 H8C 109.5
H8B C8 H8C 109.5
O1 C9 N1 115.4(9)
O1 C9 C10 120.7(9)
N1 C9 C10 123.8(9)
C9 C10 C11 116.8(10)
C9 C10 H10 121.6
C11 C10 H10 121.6
C12 C11 C10 120.7(10)
C12 C11 H11 119.6
C10 C11 H11 119.6
C11 C12 C13 119.4(10)
C11 C12 H12 120.3
C13 C12 H12 120.3
O2 C13 N1 115.6(9)
O2 C13 C12 120.7(9)
N1 C13 C12 123.6(9)
C16 C14 C17 111.2(10)
C16 C14 C15 107.9(9)
C17 C14 C15 109.2(10)
C16 C14 P2 109.8(7)
C17 C14 P2 115.4(8)
C15 C14 P2 102.8(8)
C14 C15 H15A 109.5
C14 C15 H15B 109.5
H15A C15 H15B 109.5
C14 C15 H15C 109.5
H15A C15 H15C 109.5
H15B C15 H15C 109.5
C14 C16 H16A 109.5
C14 C16 H16B 109.5
H16A C16 H16B 109.5
C14 C16 H16C 109.5
H16A C16 H16C 109.5
H16B C16 H16C 109.5
C14 C17 H17A 109.5
C14 C17 H17B 109.5
H17A C17 H17B 109.5
C14 C17 H17C 109.5
H17A C17 H17C 109.5
H17B C17 H17C 109.5
C19 C18 C21 107.4(10)
C19 C18 C20 109.7(9)
C21 C18 C20 107.2(9)
C19 C18 P2 110.7(7)
C21 C18 P2 105.9(7)
C20 C18 P2 115.5(8)
C18 C19 H19A 109.5
C18 C19 H19B 109.5
H19A C19 H19B 109.5
C18 C19 H19C 109.5
H19A C19 H19C 109.5
H19B C19 H19C 109.5
C18 C20 H20A 109.5
C18 C20 H20B 109.5
H20A C20 H20B 109.5
C18 C20 H20C 109.5
H20A C20 H20C 109.5
H20B C20 H20C 109.5
C18 C21 H21A 109.5
C18 C21 H21B 109.5
H21A C21 H21B 109.5
C18 C21 H21C 109.5
H21A C21 H21C 109.5
H21B C21 H21C 109.5
C27 C22 C23 114.0(10)
C27 C22 Ir1 124.8(8)
C23 C22 Ir1 121.2(9)
C24 C23 C22 123.2(10)
C24 C23 H23 118.4
C22 C23 H23 118.4
C23 C24 C25 120.7(10)
C23 C24 H24 119.6
C25 C24 H24 119.6
C24 C25 C26 117.6(10)
C24 C25 H25 121.2
C26 C25 H25 121.2
C27 C26 C25 119.4(10)
C27 C26 H26 120.3
C25 C26 H26 120.3
C22 C27 C26 125.1(10)
C22 C27 H27 117.4
C26 C27 H27 117.4

loop_
_geom_bond_atom_site_label_1
_geom_bond_atom_site_label_2
_geom_bond_distance
Ir1 N1 2.035(8)
Ir1 C22 2.051(11)
Ir1 P2 2.218(3)
Ir1 P1 2.248(3)
P1 O1 1.685(7)
P1 C1 1.866(11)
P1 C5 1.871(11)
P2 O2 1.690(8)
P2 C18 1.862(10)
P2 C14 1.871(11)
O1 C9 1.350(12)
O2 C13 1.350(12)
N1 C13 1.359(13)
N1 C9 1.380(13)
C1 C4 1.535(16)
C1 C3 1.538(16)
C1 C2 1.542(15)
C2 H2A 0.9800
C2 H2B 0.9800
C2 H2C 0.9800
C3 H3A 0.9800
C3 H3B 0.9800
C3 H3C 0.9800
C4 H4A 0.9800
C4 H4B 0.9800
C4 H4C 0.9800
C5 C7 1.500(18)
C5 C6 1.530(17)
C5 C8 1.554(17)
C6 H6A 0.9800
C6 H6B 0.9800
C6 H6C 0.9800
C7 H7A 0.9800
C7 H7B 0.9800
C7 H7C 0.9800
C8 H8A 0.9800
C8 H8B 0.9800
C8 H8C 0.9800
C9 C10 1.400(14)
C10 C11 1.403(15)
C10 H10 0.9500
C11 C12 1.350(16)
C11 H11 0.9500
C12 C13 1.384(14)
C12 H12 0.9500
C14 C16 1.515(15)
C14 C17 1.516(15)
C14 C15 1.577(17)
C15 H15A 0.9800
C15 H15B 0.9800
C15 H15C 0.9800
C16 H16A 0.9800
C16 H16B 0.9800
C16 H16C 0.9800
C17 H17A 0.9800
C17 H17B 0.9800
C17 H17C 0.9800
C18 C19 1.504(15)
C18 C21 1.530(17)
C18 C20 1.547(15)
C19 H19A 0.9800
C19 H19B 0.9800
C19 H19C 0.9800
C20 H20A 0.9800
C20 H20B 0.9800
C20 H20C 0.9800
C21 H21A 0.9800
C21 H21B 0.9800
C21 H21C 0.9800
C22 C27 1.375(16)
C22 C23 1.414(16)
C23 C24 1.383(14)
C23 H23 0.9500
C24 C25 1.393(16)
C24 H24 0.9500
C25 C26 1.405(16)
C25 H25 0.9500
C26 C27 1.386(15)
C26 H26 0.9500
C27 H27 0.9500

loop_
_geom_torsion_atom_site_label_1
_geom_torsion_atom_site_label_2
_geom_torsion_atom_site_label_3
_geom_torsion_atom_site_label_4
_geom_torsion
N1 Ir1 P1 O1 -2.5(4)
C22 Ir1 P1 O1 172.7(5)
P2 Ir1 P1 O1 -22.0(4)
N1 Ir1 P1 C1 -110.1(5)
C22 Ir1 P1 C1 65.1(6)
P2 Ir1 P1 C1 -129.5(5)
N1 Ir1 P1 C5 104.8(5)
C22 Ir1 P1 C5 -80.0(5)
P2 Ir1 P1 C5 85.3(5)
N1 Ir1 P2 O2 5.2(3)
C22 Ir1 P2 O2 -169.9(4)
P1 Ir1 P2 O2 24.7(4)
N1 Ir1 P2 C18 -102.1(4)
C22 Ir1 P2 C18 82.8(5)
P1 Ir1 P2 C18 -82.6(5)
N1 Ir1 P2 C14 113.6(5)
C22 Ir1 P2 C14 -61.5(6)
P1 Ir1 P2 C14 133.1(5)
C1 P1 O1 C9 123.7(8)
C5 P1 O1 C9 -120.9(8)
Ir1 P1 O1 C9 -0.8(8)
C18 P2 O2 C13 118.5(8)
C14 P2 O2 C13 -127.9(8)
Ir1 P2 O2 C13 -3.4(7)
P2 Ir1 N1 C13 -8.0(7)
P1 Ir1 N1 C13 178.6(8)
P2 Ir1 N1 C9 179.7(8)
P1 Ir1 N1 C9 6.3(8)
O1 P1 C1 C4 -74.1(8)
C5 P1 C1 C4 -178.2(8)
Ir1 P1 C1 C4 35.6(9)
O1 P1 C1 C3 169.4(8)
C5 P1 C1 C3 65.4(9)
Ir1 P1 C1 C3 -80.8(8)
O1 P1 C1 C2 43.9(9)
C5 P1 C1 C2 -60.1(10)
Ir1 P1 C1 C2 153.7(7)
O1 P1 C5 C7 -60.7(9)
C1 P1 C5 C7 42.4(11)
Ir1 P1 C5 C7 -169.7(7)
O1 P1 C5 C6 174.2(8)
C1 P1 C5 C6 -82.6(10)
Ir1 P1 C5 C6 65.2(9)
O1 P1 C5 C8 59.2(9)
C1 P1 C5 C8 162.4(8)
Ir1 P1 C5 C8 -49.8(9)
P1 O1 C9 N1 5.5(13)
P1 O1 C9 C10 -178.1(8)
C13 N1 C9 O1 178.7(8)
Ir1 N1 C9 O1 -8.5(13)
C13 N1 C9 C10 2.4(16)
Ir1 N1 C9 C10 175.2(9)
O1 C9 C10 C11 -178.5(10)
N1 C9 C10 C11 -2.4(17)
C9 C10 C11 C12 2.4(18)
C10 C11 C12 C13 -2.5(18)
P2 O2 C13 N1 -2.2(12)
P2 O2 C13 C12 -179.0(8)
C9 N1 C13 O2 -179.2(8)
Ir1 N1 C13 O2 8.0(12)
C9 N1 C13 C12 -2.5(15)
Ir1 N1 C13 C12 -175.2(8)
C11 C12 C13 O2 179.2(10)
C11 C12 C13 N1 2.6(17)
O2 P2 C14 C16 -179.7(8)
C18 P2 C14 C16 -76.8(9)
Ir1 P2 C14 C16 69.7(9)
O2 P2 C14 C17 -53.1(10)
C18 P2 C14 C17 49.8(10)
Ir1 P2 C14 C17 -163.7(8)
O2 P2 C14 C15 65.7(8)
C18 P2 C14 C15 168.6(7)
Ir1 P2 C14 C15 -44.9(8)
O2 P2 C18 C19 161.5(8)
C14 P2 C18 C19 58.6(9)
Ir1 P2 C18 C19 -88.7(8)
O2 P2 C18 C21 -82.4(8)
C14 P2 C18 C21 174.7(8)
Ir1 P2 C18 C21 27.4(9)
O2 P2 C18 C20 36.1(9)
C14 P2 C18 C20 -66.8(9)
Ir1 P2 C18 C20 145.9(7)
P2 Ir1 C22 C27 -78.5(9)
P1 Ir1 C22 C27 96.5(9)
P2 Ir1 C22 C23 99.3(8)
P1 Ir1 C22 C23 -85.7(8)
C27 C22 C23 C24 1.4(15)
Ir1 C22 C23 C24 -176.6(8)
C22 C23 C24 C25 -1.3(17)
C23 C24 C25 C26 -0.2(16)
C24 C25 C26 C27 1.6(16)
C23 C22 C27 C26 0.1(15)
Ir1 C22 C27 C26 178.1(8)
C25 C26 C27 C22 -1.6(17)
